data_1553081
loop_
_publ_author_name
'Brennan, Marshall R.'
'Kim, Dongyoung'
'Fout, Alison R.'

_publ_section_title
;
 A synthetic and mechanistic investigation into the cobalt(i) catalyzed
 amination of aryl halides
;
_journal_issue 12
_journal_name_full 'Chem. Sci.'
_journal_page_first 4831
_journal_paper_doi 10.1039/C4SC01257G
_journal_volume 5
_journal_year 2014
_chemical_formula_moiety 'C33 H44 Li N O3 Si'
_chemical_formula_sum 'C33 H44 Li N O3 Si'
_chemical_formula_weight 537.72
_space_group_crystal_system orthorhombic
_space_group_IT_number 33
_space_group_name_Hall 'P 2c -2n'
_space_group_name_H-M_alt 'P n a 21'
_atom_sites_solution_hydrogens geom
_atom_sites_solution_primary direct
_audit_creation_date 2014-04-20
_audit_creation_method
;
Olex2 1.2
(compiled 2014.03.20 svn.r2918 for OlexSys, GUI svn.r4816)
;
_cell_angle_alpha 90
_cell_angle_beta 90
_cell_angle_gamma 90
_cell_formula_units_Z 4
_cell_length_a 18.7063(12)
_cell_length_b 11.4184(7)
_cell_length_c 13.9803(10)
_cell_measurement_temperature 100.02
_cell_volume 2986.1(3)
_computing_molecular_graphics 'Olex2 (Dolomanov et al., 2009)'
_computing_publication_material 'Olex2 (Dolomanov et al., 2009)'
_computing_structure_refinement 'ShelXL (Sheldrick, 2008)'
_computing_structure_solution 'ShelXS (Sheldrick, 2008)'
_diffrn_ambient_temperature 100.02
_diffrn_measured_fraction_theta_full 0.999
_diffrn_measured_fraction_theta_max 0.998
_diffrn_measurement_device_type 'Bruker APEX II Duo Microfocus'
_diffrn_radiation_type MoK\a
_diffrn_radiation_wavelength 0.71073
_diffrn_reflns_av_R_equivalents 0.0437
_diffrn_reflns_av_unetI/netI 0.0136
_diffrn_reflns_Laue_measured_fraction_full 0.999
_diffrn_reflns_Laue_measured_fraction_max 0.998
_diffrn_reflns_limit_h_max 26
_diffrn_reflns_limit_h_min -26
_diffrn_reflns_limit_k_max 16
_diffrn_reflns_limit_k_min -16
_diffrn_reflns_limit_l_max 20
_diffrn_reflns_limit_l_min -20
_diffrn_reflns_number 208451
_diffrn_reflns_point_group_measured_fraction_full 0.999
_diffrn_reflns_point_group_measured_fraction_max 0.997
_diffrn_reflns_theta_full 26.000
_diffrn_reflns_theta_max 30.586
_diffrn_reflns_theta_min 2.548
_exptl_absorpt_coefficient_mu 0.112
_exptl_absorpt_correction_T_max 'THIS Is IN your .LST FIle'
_exptl_absorpt_correction_T_min 'This is In your .LST file'
_exptl_absorpt_correction_type integration
_exptl_absorpt_process_details 'SHELXTL/XPREP V2005/2 (Bruker, 2005)'
_exptl_crystal_colour 'clear whiteish colourless'
_exptl_crystal_colour_lustre clear
_exptl_crystal_colour_modifier whiteish
_exptl_crystal_colour_primary colourless
_exptl_crystal_density_diffrn 1.196
_exptl_crystal_description plate
_exptl_crystal_F_000 1160
_exptl_crystal_recrystallization_method 'Grown from slow evaporation of concentrated THF solution at room temperature.'
_exptl_crystal_size_max 0.596
_exptl_crystal_size_mid 0.37
_exptl_crystal_size_min 0.369
_refine_diff_density_max 0.411
_refine_diff_density_min -0.185
_refine_diff_density_rms 0.045
_refine_ls_abs_structure_details
;
 Flack x determined using 4168 quotients [(I+)-(I-)]/[(I+)+(I-)]
 (Parsons, Flack and Wagner, Acta Cryst. B69 (2013) 249-259).
;
_refine_ls_abs_structure_Flack -0.003(14)
_refine_ls_extinction_method none
_refine_ls_goodness_of_fit_ref 1.061
_refine_ls_hydrogen_treatment constr
_refine_ls_matrix_type full
_refine_ls_number_parameters 361
_refine_ls_number_reflns 9165
_refine_ls_number_restraints 1
_refine_ls_restrained_S_all 1.061
_refine_ls_R_factor_all 0.0331
_refine_ls_R_factor_gt 0.0311
_refine_ls_shift/su_max 0.029
_refine_ls_shift/su_mean 0.001
_refine_ls_structure_factor_coef Fsqd
_refine_ls_weighting_details 'w=1/[\s^2^(Fo^2^)+(0.0553P)^2^+0.3685P] where P=(Fo^2^+2Fc^2^)/3'
_refine_ls_weighting_scheme calc
_refine_ls_wR_factor_gt 0.0820
_refine_ls_wR_factor_ref 0.0837
_reflns_Friedel_coverage 0.927
_reflns_Friedel_fraction_full 1.000
_reflns_Friedel_fraction_max 0.997
_reflns_number_gt 8854
_reflns_number_total 9165
_reflns_threshold_expression 'I > 2\s(I)'
_cod_data_source_file c4sc01257g2.cif
_cod_data_source_block one
_cod_database_code 1553081
_shelxl_version_number 2014-3
_shelx_space_group_comment
;
The symmetry employed for this shelxl refinement is uniquely defined
by the following loop, which should always be used as a source of
symmetry information in preference to the above space-group names.
They are only intended as comments.
;
_shelx_estimated_absorpt_t_max 0.960
_shelx_estimated_absorpt_t_min 0.936
_olex2_refinement_description
;
1. Fixed Uiso
 At 1.2 times of:
  All C(H) groups, All C(H,H) groups, All C(H,H,H,H) groups
 At 1.5 times of:
  All C(H,H,H) groups
2. Uiso/Uaniso restraints and constraints
Uanis(C27) = Uanis(C27D)
Uanis(C28) = Uanis(C28D)
3. Others
 Sof(H26C)=Sof(H26D)=Sof(C28D)=Sof(H28C)=Sof(H28D)=Sof(C27D)=Sof(H27C)=
 Sof(H27D)=Sof(H29C)=Sof(H29D)=1-FVAR(1)
 Sof(H26A)=Sof(H26B)=Sof(C27)=Sof(H27A)=Sof(H27B)=Sof(C28)=Sof(H28A)=Sof(H28B)=
 Sof(H29A)=Sof(H29B)=FVAR(1)
4.a Secondary CH2 refined with riding coordinates:
 C22(H22A,H22B), C23(H23A,H23B), C24(H24A,H24B), C25(H25A,H25B), C26(H26A,
 H26B), C26(H26C,H26D), C27(H27A,H27B), C28(H28A,H28B), C28D(H28C,H28D),
 C27D(H27C,H27D), C29(H29A,H29B), C29(H29C,H29D), C30(H30A,H30B), C31(H31A,
 H31B), C32(H32A,H32B), C33(H33A,H33B)
4.b Aromatic/amide H refined with riding coordinates:
 C3(H3), C4(H4), C5(H5), C6(H6), C11(H11), C12(H12), C13(H13), C14(H14),
 C15(H15), C17(H17), C18(H18), C19(H19), C20(H20), C21(H21)
4.c Idealised Me refined as rotating group:
 C8(H8A,H8B,H8C), C9(H9A,H9B,H9C)
;
_olex2_exptl_crystal_mounting_method 'Mounted on a cryoloop in paratone oil'

loop_
_space_group_symop_operation_xyz
'x, y, z'
'-x, -y, z+1/2'
'x+1/2, -y+1/2, z'
'-x+1/2, y+1/2, z+1/2'

loop_
_atom_site_label
_atom_site_type_symbol
_atom_site_fract_x
_atom_site_fract_y
_atom_site_fract_z
_atom_site_U_iso_or_equiv
_atom_site_adp_type
_atom_site_occupancy
_atom_site_site_symmetry_order
_atom_site_calc_flag
_atom_site_refinement_flags_posn
_atom_site_refinement_flags_occupancy
_atom_site_disorder_assembly
_atom_site_disorder_group
Li1 Li -0.16700(13) -1.1718(2) -0.12897(18) 0.0189(4) Uani 1 1 d . . . .
C1 C -0.31764(7) -1.05643(11) -0.14613(9) 0.0136(2) Uani 1 1 d . . . .
C2 C -0.35268(7) -0.93962(11) -0.11288(9) 0.0154(2) Uani 1 1 d . . . .
C3 C -0.42596(7) -0.91498(13) -0.11550(11) 0.0208(3) Uani 1 1 d . . . .
H3 H -0.4587 -0.9726 -0.1374 0.025 Uiso 1 1 calc R . . .
C4 C -0.45080(8) -0.80572(14) -0.08585(11) 0.0245(3) Uani 1 1 d . . . .
H4 H -0.5006 -0.7893 -0.0872 0.029 Uiso 1 1 calc R . . .
C5 C -0.40310(10) -0.72067(14) -0.05431(11) 0.0256(3) Uani 1 1 d . . . .
H5 H -0.4203 -0.6463 -0.0342 0.031 Uiso 1 1 calc R . . .
C6 C -0.33031(9) -0.74451(13) -0.05219(11) 0.0224(3) Uani 1 1 d . . . .
H6 H -0.2979 -0.6860 -0.0309 0.027 Uiso 1 1 calc R . . .
C7 C -0.30427(7) -0.85414(11) -0.08116(9) 0.0169(2) Uani 1 1 d . . . .
C8 C -0.15618(9) -0.91907(13) 0.01467(13) 0.0260(3) Uani 1 1 d . . . .
H8A H -0.1822 -0.9587 0.0662 0.039 Uiso 1 1 calc GR . . .
H8B H -0.1454 -0.8385 0.0339 0.039 Uiso 1 1 calc GR . . .
H8C H -0.1115 -0.9609 0.0018 0.039 Uiso 1 1 calc GR . . .
C9 C -0.15986(9) -0.82159(14) -0.18033(13) 0.0275(3) Uani 1 1 d . . . .
H9A H -0.1134 -0.8579 -0.1932 0.041 Uiso 1 1 calc GR . . .
H9B H -0.1526 -0.7446 -0.1510 0.041 Uiso 1 1 calc GR . . .
H9C H -0.1862 -0.8125 -0.2405 0.041 Uiso 1 1 calc GR . . .
C10 C -0.34060(7) -1.07418(11) -0.25167(10) 0.0146(2) Uani 1 1 d . . . .
C11 C -0.29583(7) -1.03760(12) -0.32538(10) 0.0168(2) Uani 1 1 d . . . .
H11 H -0.2501 -1.0063 -0.3105 0.020 Uiso 1 1 calc R . . .
C12 C -0.31703(8) -1.04619(12) -0.42050(10) 0.0208(3) Uani 1 1 d . . . .
H12 H -0.2857 -1.0207 -0.4698 0.025 Uiso 1 1 calc R . . .
C13 C -0.38361(9) -1.09176(12) -0.44389(11) 0.0226(3) Uani 1 1 d . . . .
H13 H -0.3982 -1.0967 -0.5089 0.027 Uiso 1 1 calc R . . .
C14 C -0.42870(8) -1.13013(13) -0.37142(11) 0.0225(3) Uani 1 1 d . . . .
H14 H -0.4741 -1.1622 -0.3867 0.027 Uiso 1 1 calc R . . .
C15 C -0.40712(7) -1.12142(12) -0.27618(10) 0.0183(2) Uani 1 1 d . . . .
H15 H -0.4382 -1.1481 -0.2270 0.022 Uiso 1 1 calc R . . .
C16 C -0.34306(6) -1.16172(11) -0.08617(10) 0.0157(2) Uani 1 1 d . . . .
C17 C -0.32198(7) -1.27381(12) -0.11567(10) 0.0184(2) Uani 1 1 d . . . .
H17 H -0.2985 -1.2828 -0.1755 0.022 Uiso 1 1 calc R . . .
C18 C -0.33465(8) -1.37214(13) -0.05956(12) 0.0233(3) Uani 1 1 d . . . .
H18 H -0.3200 -1.4473 -0.0812 0.028 Uiso 1 1 calc R . . .
C19 C -0.36877(8) -1.36042(14) 0.02803(12) 0.0262(3) Uani 1 1 d . . . .
H19 H -0.3764 -1.4270 0.0674 0.031 Uiso 1 1 calc R . . .
C20 C -0.39163(8) -1.25090(15) 0.05757(12) 0.0250(3) Uani 1 1 d . . . .
H20 H -0.4157 -1.2427 0.1170 0.030 Uiso 1 1 calc R . . .
C21 C -0.37952(7) -1.15196(13) 0.00034(10) 0.0205(3) Uani 1 1 d . . . .
H21 H -0.3964 -1.0776 0.0208 0.025 Uiso 1 1 calc R . . .
C22 C -0.07289(7) -1.25082(14) 0.04311(11) 0.0227(3) Uani 1 1 d . . . .
H22A H -0.0438 -1.1788 0.0364 0.027 Uiso 1 1 calc R . . .
H22B H -0.0473 -1.3163 0.0117 0.027 Uiso 1 1 calc R . . .
C23 C -0.08573(8) -1.27822(13) 0.14793(10) 0.0202(3) Uani 1 1 d . . . .
H23A H -0.0462 -1.2489 0.1884 0.024 Uiso 1 1 calc R . . .
H23B H -0.0916 -1.3634 0.1585 0.024 Uiso 1 1 calc R . . .
C24 C -0.15528(8) -1.21200(14) 0.16779(10) 0.0221(3) Uani 1 1 d . . . .
H24A H -0.1814 -1.2465 0.2225 0.027 Uiso 1 1 calc R . . .
H24B H -0.1461 -1.1281 0.1807 0.027 Uiso 1 1 calc R . . .
C25 C -0.19603(7) -1.22859(12) 0.07476(10) 0.0176(2) Uani 1 1 d . . . .
H25A H -0.2244 -1.3017 0.0767 0.021 Uiso 1 1 calc R . . .
H25B H -0.2288 -1.1619 0.0635 0.021 Uiso 1 1 calc R . . .
C26 C -0.11738(11) -1.40707(15) -0.18346(14) 0.0337(4) Uani 1 1 d . . . .
H26A H -0.1350 -1.4415 -0.1229 0.040 Uiso 0.878(4) 1 calc R P A 1
H26B H -0.0682 -1.3775 -0.1729 0.040 Uiso 0.878(4) 1 calc R P A 1
H26C H -0.1141 -1.4135 -0.1130 0.040 Uiso 0.122(4) 1 calc R P A 2
H26D H -0.0689 -1.4016 -0.2116 0.040 Uiso 0.122(4) 1 calc R P A 2
C27 C -0.11776(14) -1.49819(18) -0.26205(18) 0.0394(5) Uani 0.878(4) 1 d . P A 1
H27A H -0.1152 -1.5786 -0.2358 0.047 Uiso 0.878(4) 1 calc R P A 1
H27B H -0.0779 -1.4861 -0.3076 0.047 Uiso 0.878(4) 1 calc R P A 1
C28 C -0.19112(16) -1.4739(3) -0.3092(2) 0.0519(7) Uani 0.878(4) 1 d . P A 1
H28A H -0.1928 -1.5032 -0.3758 0.062 Uiso 0.878(4) 1 calc R P A 1
H28B H -0.2308 -1.5091 -0.2721 0.062 Uiso 0.878(4) 1 calc R P A 1
C28D C -0.1543(12) -1.4293(18) -0.3462(16) 0.0519(7) Uani 0.122(4) 1 d . P A 2
H28C H -0.1041 -1.4075 -0.3600 0.062 Uiso 0.122(4) 1 calc R P A 2
H28D H -0.1772 -1.4657 -0.4027 0.062 Uiso 0.122(4) 1 calc R P A 2
C27D C -0.1663(10) -1.5143(13) -0.2322(14) 0.0394(5) Uani 0.122(4) 1 d . P A 2
H27C H -0.2162 -1.5184 -0.2089 0.047 Uiso 0.122(4) 1 calc R P A 2
H27D H -0.1431 -1.5922 -0.2318 0.047 Uiso 0.122(4) 1 calc R P A 2
C29 C -0.19319(11) -1.34280(18) -0.30559(13) 0.0355(4) Uani 1 1 d . . . .
H29A H -0.1643 -1.3085 -0.3579 0.043 Uiso 0.878(4) 1 calc R P A 1
H29B H -0.2429 -1.3138 -0.3109 0.043 Uiso 0.878(4) 1 calc R P A 1
H29C H -0.2434 -1.3687 -0.2978 0.043 Uiso 0.122(4) 1 calc R P A 2
H29D H -0.1928 -1.2728 -0.3473 0.043 Uiso 0.122(4) 1 calc R P A 2
C30 C -0.07130(8) -1.10446(16) -0.28472(11) 0.0273(3) Uani 1 1 d . . . .
H30A H -0.1175 -1.0758 -0.3102 0.033 Uiso 1 1 calc R . . .
H30B H -0.0617 -1.1833 -0.3113 0.033 Uiso 1 1 calc R . . .
C31 C -0.01118(8) -1.02035(16) -0.30942(12) 0.0290(3) Uani 1 1 d . . . .
H31A H -0.0273 -0.9379 -0.3055 0.035 Uiso 1 1 calc R . . .
H31B H 0.0080 -1.0357 -0.3742 0.035 Uiso 1 1 calc R . . .
C32 C 0.04400(8) -1.04807(16) -0.23240(12) 0.0285(3) Uani 1 1 d . . . .
H32A H 0.0719 -0.9774 -0.2154 0.034 Uiso 1 1 calc R . . .
H32B H 0.0772 -1.1102 -0.2540 0.034 Uiso 1 1 calc R . . .
C33 C -0.00079(8) -1.08974(15) -0.14784(11) 0.0244(3) Uani 1 1 d . . . .
H33A H 0.0189 -1.1637 -0.1220 0.029 Uiso 1 1 calc R . . .
H33B H -0.0004 -1.0302 -0.0963 0.029 Uiso 1 1 calc R . . .
N1 N -0.23998(6) -1.04987(10) -0.13549(8) 0.0149(2) Uani 1 1 d . . . .
O1 O -0.14234(5) -1.23459(10) 0.00038(7) 0.01891(19) Uani 1 1 d . . . .
O2 O -0.16316(6) -1.31386(10) -0.21344(8) 0.0232(2) Uani 1 1 d . . . .
O3 O -0.07244(5) -1.10771(11) -0.18181(8) 0.0236(2) Uani 1 1 d . . . .
Si1 Si -0.21262(2) -0.91740(3) -0.09641(3) 0.01593(8) Uani 1 1 d . . . .

loop_
_atom_site_aniso_label
_atom_site_aniso_U_11
_atom_site_aniso_U_22
_atom_site_aniso_U_33
_atom_site_aniso_U_23
_atom_site_aniso_U_13
_atom_site_aniso_U_12
Li1 0.0195(10) 0.0221(11) 0.0150(10) 0.0008(9) -0.0025(8) 0.0011(9)
C1 0.0129(5) 0.0151(5) 0.0129(5) 0.0027(4) 0.0006(4) -0.0008(4)
C2 0.0169(5) 0.0176(5) 0.0118(5) 0.0030(4) 0.0010(4) 0.0017(4)
C3 0.0175(6) 0.0245(6) 0.0204(6) 0.0033(5) 0.0018(5) 0.0030(5)
C4 0.0228(6) 0.0296(7) 0.0212(7) 0.0040(6) 0.0045(5) 0.0099(5)
C5 0.0357(8) 0.0234(6) 0.0177(6) 0.0020(5) 0.0030(6) 0.0111(6)
C6 0.0315(7) 0.0183(6) 0.0175(6) 0.0006(5) -0.0007(5) 0.0045(5)
C7 0.0222(6) 0.0149(5) 0.0134(6) 0.0024(4) -0.0004(4) 0.0016(4)
C8 0.0301(7) 0.0214(6) 0.0267(8) -0.0008(5) -0.0118(6) -0.0017(5)
C9 0.0263(7) 0.0251(7) 0.0312(8) 0.0050(6) 0.0023(6) -0.0090(6)
C10 0.0150(5) 0.0144(5) 0.0144(6) 0.0022(4) 0.0001(4) 0.0007(4)
C11 0.0171(5) 0.0171(5) 0.0163(6) 0.0009(5) 0.0021(5) 0.0005(4)
C12 0.0270(7) 0.0198(6) 0.0156(6) 0.0009(5) 0.0046(5) 0.0009(5)
C13 0.0334(7) 0.0203(6) 0.0143(6) -0.0007(5) -0.0031(5) -0.0016(5)
C14 0.0241(7) 0.0231(6) 0.0202(7) 0.0010(5) -0.0052(5) -0.0048(5)
C15 0.0181(6) 0.0199(6) 0.0170(6) 0.0028(5) -0.0013(5) -0.0038(5)
C16 0.0123(5) 0.0193(5) 0.0155(5) 0.0055(5) -0.0021(4) -0.0029(4)
C17 0.0165(5) 0.0185(6) 0.0201(6) 0.0045(5) -0.0038(5) -0.0031(4)
C18 0.0193(6) 0.0205(6) 0.0302(7) 0.0080(5) -0.0080(5) -0.0052(5)
C19 0.0198(6) 0.0300(7) 0.0286(7) 0.0162(6) -0.0075(6) -0.0098(5)
C20 0.0165(6) 0.0370(8) 0.0215(7) 0.0132(6) -0.0008(5) -0.0048(5)
C21 0.0165(5) 0.0280(6) 0.0170(6) 0.0055(5) -0.0002(5) -0.0010(5)
C22 0.0152(5) 0.0360(8) 0.0168(6) 0.0053(5) -0.0026(5) 0.0007(5)
C23 0.0189(6) 0.0262(6) 0.0155(6) 0.0051(5) -0.0055(5) -0.0049(5)
C24 0.0229(6) 0.0311(7) 0.0123(6) 0.0000(5) -0.0021(5) -0.0029(5)
C25 0.0154(5) 0.0219(6) 0.0155(6) 0.0002(5) -0.0001(4) -0.0013(4)
C26 0.0480(10) 0.0260(7) 0.0271(8) 0.0009(6) -0.0029(7) 0.0132(7)
C27 0.0504(12) 0.0223(8) 0.0455(13) -0.0076(8) 0.0069(10) 0.0015(8)
C28 0.0519(14) 0.0528(15) 0.0509(15) -0.0267(12) 0.0060(12) -0.0221(12)
C28D 0.0519(14) 0.0528(15) 0.0509(15) -0.0267(12) 0.0060(12) -0.0221(12)
C27D 0.0504(12) 0.0223(8) 0.0455(13) -0.0076(8) 0.0069(10) 0.0015(8)
C29 0.0409(9) 0.0462(10) 0.0195(7) -0.0111(7) -0.0076(7) 0.0055(8)
C30 0.0220(7) 0.0425(8) 0.0174(7) 0.0080(6) -0.0005(5) -0.0051(6)
C31 0.0230(7) 0.0403(8) 0.0237(7) 0.0149(6) 0.0023(6) -0.0013(6)
C32 0.0184(7) 0.0420(9) 0.0252(7) 0.0134(7) 0.0024(6) -0.0050(6)
C33 0.0167(6) 0.0371(8) 0.0195(6) 0.0063(6) -0.0012(5) -0.0059(5)
N1 0.0116(4) 0.0158(4) 0.0173(5) 0.0011(4) -0.0008(4) -0.0011(4)
O1 0.0157(4) 0.0296(5) 0.0115(4) 0.0019(4) -0.0020(3) 0.0021(4)
O2 0.0311(5) 0.0223(5) 0.0163(5) -0.0032(4) -0.0039(4) 0.0045(4)
O3 0.0150(4) 0.0398(6) 0.0160(5) 0.0078(4) -0.0001(4) -0.0040(4)
Si1 0.01613(15) 0.01484(15) 0.01683(17) 0.00159(13) -0.00234(13) -0.00207(11)

loop_
_atom_type_symbol
_atom_type_description
_atom_type_scat_dispersion_real
_atom_type_scat_dispersion_imag
_atom_type_scat_source
C C 0.0033 0.0016 'International Tables Vol C Tables 4.2.6.8 and 6.1.1.4'
H H 0.0000 0.0000 'International Tables Vol C Tables 4.2.6.8 and 6.1.1.4'
Li Li -0.0003 0.0001 'International Tables Vol C Tables 4.2.6.8 and 6.1.1.4'
N N 0.0061 0.0033 'International Tables Vol C Tables 4.2.6.8 and 6.1.1.4'
O O 0.0106 0.0060 'International Tables Vol C Tables 4.2.6.8 and 6.1.1.4'
Si Si 0.0817 0.0704 'International Tables Vol C Tables 4.2.6.8 and 6.1.1.4'

loop_
_geom_angle_atom_site_label_1
_geom_angle_atom_site_label_2
_geom_angle_atom_site_label_3
_geom_angle
N1 Li1 O1 117.34(13)
N1 Li1 O2 125.02(13)
N1 Li1 O3 109.35(13)
N1 Li1 Si1 30.15(5)
O1 Li1 O2 103.56(12)
O1 Li1 O3 104.75(12)
O1 Li1 Si1 105.66(10)
O2 Li1 O3 92.61(11)
O2 Li1 Si1 149.76(12)
O3 Li1 Si1 87.43(9)
C10 C1 C2 106.23(10)
C16 C1 C2 112.08(10)
C16 C1 C10 109.29(10)
N1 C1 C2 110.12(10)
N1 C1 C10 112.26(10)
N1 C1 C16 106.93(10)
C3 C2 C1 125.21(12)
C3 C2 C7 120.02(12)
C7 C2 C1 114.74(11)
C4 C3 C2 119.90(14)
C5 C4 C3 120.35(14)
C6 C5 C4 119.93(14)
C5 C6 C7 120.60(15)
C2 C7 Si1 106.65(9)
C6 C7 C2 119.20(13)
C6 C7 Si1 134.02(11)
C11 C10 C1 119.91(11)
C11 C10 C15 118.01(13)
C15 C10 C1 122.01(12)
C12 C11 C10 120.99(13)
C13 C12 C11 120.47(13)
C12 C13 C14 119.40(14)
C13 C14 C15 119.87(13)
C14 C15 C10 121.25(13)
C17 C16 C1 117.76(12)
C21 C16 C1 124.13(12)
C21 C16 C17 117.79(12)
C18 C17 C16 121.59(14)
C19 C18 C17 119.90(15)
C20 C19 C18 119.50(13)
C19 C20 C21 120.49(15)
C16 C21 C20 120.66(14)
O1 C22 C23 106.49(11)
C22 C23 C24 102.00(11)
C25 C24 C23 102.11(11)
O1 C25 C24 105.83(11)
O2 C26 C27 107.24(16)
O2 C26 C27D 95.6(6)
C26 C27 C28 100.96(18)
C29 C28 C27 100.81(17)
C29 C28D C27D 87.5(12)
C26 C27D C28D 84.4(9)
C28D C29 O2 109.4(10)
O2 C29 C28 104.41(18)
O3 C30 C31 104.75(13)
C30 C31 C32 102.09(12)
C31 C32 C33 103.90(12)
O3 C33 C32 107.51(12)
C1 N1 Li1 131.52(11)
C1 N1 Si1 112.35(8)
Si1 N1 Li1 114.34(10)
C22 O1 Li1 128.96(11)
C22 O1 C25 109.49(10)
C25 O1 Li1 118.22(11)
C26 O2 Li1 116.78(12)
C26 O2 C29 108.93(13)
C29 O2 Li1 134.10(13)
C30 O3 Li1 112.45(11)
C33 O3 Li1 137.40(12)
C33 O3 C30 108.23(11)
C7 Si1 Li1 129.64(6)
C7 Si1 C8 115.12(7)
C7 Si1 C9 109.07(7)
C8 Si1 Li1 87.51(7)
C8 Si1 C9 103.09(8)
C9 Si1 Li1 108.21(7)
N1 Si1 Li1 35.52(6)
N1 Si1 C7 96.02(6)
N1 Si1 C8 115.41(6)
N1 Si1 C9 118.54(7)

loop_
_geom_bond_atom_site_label_1
_geom_bond_atom_site_label_2
_geom_bond_distance
Li1 N1 1.952(3)
Li1 O1 1.999(3)
Li1 O2 2.007(3)
Li1 O3 2.052(3)
Li1 Si1 3.062(3)
C1 C2 1.5572(18)
C1 C10 1.5500(18)
C1 C16 1.5408(17)
C1 N1 1.4622(16)
C2 C3 1.3997(18)
C2 C7 1.4033(18)
C3 C4 1.394(2)
C4 C5 1.391(2)
C5 C6 1.389(2)
C6 C7 1.4029(19)
C7 Si1 1.8727(14)
C8 Si1 1.8779(16)
C9 Si1 1.8834(16)
C10 C11 1.3920(18)
C10 C15 1.3987(18)
C11 C12 1.391(2)
C12 C13 1.389(2)
C13 C14 1.389(2)
C14 C15 1.395(2)
C16 C17 1.4013(19)
C16 C21 1.3930(19)
C17 C18 1.3900(19)
C18 C19 1.387(2)
C19 C20 1.385(3)
C20 C21 1.403(2)
C22 C23 1.518(2)
C22 O1 1.4420(16)
C23 C24 1.530(2)
C24 C25 1.5194(19)
C25 O1 1.4472(17)
C26 C27 1.513(3)
C26 C27D 1.673(17)
C26 O2 1.429(2)
C27 C28 1.548(4)
C28 C29 1.498(4)
C28D C27D 1.88(3)
C28D C29 1.35(2)
C29 O2 1.444(2)
C30 C31 1.519(2)
C30 O3 1.4393(18)
C31 C32 1.525(2)
C32 C33 1.525(2)
C33 O3 1.4368(17)
N1 Si1 1.6878(12)

loop_
_geom_torsion_atom_site_label_1
_geom_torsion_atom_site_label_2
_geom_torsion_atom_site_label_3
_geom_torsion_atom_site_label_4
_geom_torsion
Li1 N1 Si1 C7 -163.07(10)
Li1 N1 Si1 C8 -41.56(13)
Li1 N1 Si1 C9 81.38(12)
C1 C2 C3 C4 -178.40(12)
C1 C2 C7 C6 178.22(12)
C1 C2 C7 Si1 1.87(13)
C1 C10 C11 C12 -176.15(12)
C1 C10 C15 C14 176.01(13)
C1 C16 C17 C18 171.70(12)
C1 C16 C21 C20 -170.56(13)
C1 N1 Si1 Li1 166.54(15)
C1 N1 Si1 C7 3.47(10)
C1 N1 Si1 C8 124.99(10)
C1 N1 Si1 C9 -112.07(10)
C2 C1 C10 C11 95.37(13)
C2 C1 C10 C15 -81.58(14)
C2 C1 C16 C17 172.79(11)
C2 C1 C16 C21 -13.83(17)
C2 C1 N1 Li1 160.68(13)
C2 C1 N1 Si1 -2.87(13)
C2 C3 C4 C5 0.5(2)
C2 C7 Si1 Li1 -15.78(13)
C2 C7 Si1 C8 -124.82(10)
C2 C7 Si1 C9 119.92(10)
C2 C7 Si1 N1 -3.09(10)
C3 C2 C7 C6 0.1(2)
C3 C2 C7 Si1 -176.25(11)
C3 C4 C5 C6 -0.1(2)
C4 C5 C6 C7 -0.3(2)
C5 C6 C7 C2 0.3(2)
C5 C6 C7 Si1 175.46(12)
C6 C7 Si1 Li1 168.64(13)
C6 C7 Si1 C8 59.60(16)
C6 C7 Si1 C9 -55.66(16)
C6 C7 Si1 N1 -178.67(14)
C7 C2 C3 C4 -0.5(2)
C10 C1 C2 C3 56.66(16)
C10 C1 C2 C7 -121.34(12)
C10 C1 C16 C17 55.30(15)
C10 C1 C16 C21 -131.32(13)
C10 C1 N1 Li1 -81.18(16)
C10 C1 N1 Si1 115.26(10)
C10 C11 C12 C13 -0.1(2)
C11 C10 C15 C14 -1.0(2)
C11 C12 C13 C14 -0.8(2)
C12 C13 C14 C15 0.7(2)
C13 C14 C15 C10 0.2(2)
C15 C10 C11 C12 0.9(2)
C16 C1 C2 C3 -62.64(17)
C16 C1 C2 C7 119.35(12)
C16 C1 C10 C11 -143.51(12)
C16 C1 C10 C15 39.54(16)
C16 C1 N1 Li1 38.67(18)
C16 C1 N1 Si1 -124.88(10)
C16 C17 C18 C19 -0.1(2)
C17 C16 C21 C20 2.8(2)
C17 C18 C19 C20 1.7(2)
C18 C19 C20 C21 -1.0(2)
C19 C20 C21 C16 -1.3(2)
C21 C16 C17 C18 -2.1(2)
C22 C23 C24 C25 36.87(14)
C23 C22 O1 Li1 169.18(13)
C23 C22 O1 C25 10.55(16)
C23 C24 C25 O1 -31.63(14)
C24 C25 O1 Li1 -147.69(13)
C24 C25 O1 C22 13.56(15)
C26 C27 C28 C29 39.2(2)
C27 C26 C27D C28D -55.3(10)
C27 C26 O2 Li1 -174.66(15)
C27 C26 O2 C29 1.1(2)
C27 C28 C29 C28D 63.4(15)
C27 C28 C29 O2 -39.8(2)
C28 C29 O2 Li1 -160.29(18)
C28 C29 O2 C26 25.0(2)
C28D C29 O2 Li1 157.4(10)
C28D C29 O2 C26 -17.4(10)
C27D C26 C27 C28 50.4(11)
C27D C26 O2 Li1 149.7(7)
C27D C26 O2 C29 -34.6(7)
C27D C28D C29 C28 -37.5(10)
C27D C28D C29 O2 52.2(10)
C29 C28D C27D C26 -65.3(9)
C30 C31 C32 C33 -28.93(18)
C31 C30 O3 Li1 161.71(13)
C31 C30 O3 C33 -31.20(17)
C31 C32 C33 O3 11.36(19)
C32 C33 O3 Li1 174.49(16)
C32 C33 O3 C30 12.26(18)
N1 C1 C2 C3 178.46(12)
N1 C1 C2 C7 0.45(15)
N1 C1 C10 C11 -25.05(16)
N1 C1 C10 C15 158.01(12)
N1 C1 C16 C17 -66.44(15)
N1 C1 C16 C21 106.94(14)
O1 C22 C23 C24 -29.84(15)
O2 C26 C27 C28 -25.5(2)
O2 C26 C27D C28D 56.1(9)
O3 C30 C31 C32 37.07(17)
